data_2215086
loop_
_publ_author_name
'Abbasi, Alireza'
'Badiei, Alireza'
'Khaniani, Yeganeh'
'Golchoubian, Hamid'
'Eriksson, Lars'

_publ_section_title
;
 <i>N</i>,<i>N</i>'-Bis(2,6-dichlorobenzyl)ethylenediimine
;
_journal_coeditor_code EZ2093
_journal_issue 9
_journal_name_full 'Acta Crystallographica Section E'
_journal_page_first o3773
_journal_page_last o3773
_journal_paper_doi 10.1107/S1600536807039074
_journal_volume 63
_journal_year 2007
_chemical_formula_iupac 'C16 H12 Cl4 N2'
_chemical_formula_moiety 'C16 H12 Cl4 N2'
_chemical_formula_sum 'C16 H12 Cl4 N2'
_chemical_formula_weight 374.08
_chemical_name_systematic
;
N,N'-Bis(2,6-dichlorobenzyl)ethylenediimine
;
_space_group_IT_number 14
_symmetry_cell_setting monoclinic
_symmetry_space_group_name_Hall '-P 2ybc'
_symmetry_space_group_name_H-M 'P 1 21/c 1'
_atom_sites_solution_hydrogens geom
_atom_sites_solution_primary direct
_atom_sites_solution_secondary difmap
_audit_creation_method SHELXL-97
_cell_angle_alpha 90.00
_cell_angle_beta 90.201(9)
_cell_angle_gamma 90.00
_cell_formula_units_Z 2
_cell_length_a 3.9704(5)
_cell_length_b 14.3246(13)
_cell_length_c 14.4926(14)
_cell_measurement_reflns_used 5106
_cell_measurement_temperature 290(2)
_cell_measurement_theta_max 32.2
_cell_measurement_theta_min 4.0
_cell_volume 824.25(15)
_computing_cell_refinement 'CrysAlis RED (Oxford Diffraction, 2003)'
_computing_data_collection 'CrysAlis CCD (Oxford Diffraction, 2003)'
_computing_data_reduction 'CrysAlis RED'
_computing_molecular_graphics 'DIAMOND (Brandenburg, 2001)'
_computing_publication_material 'PLATON (Spek, 2003)'
_computing_structure_refinement 'SHELXL97 (Sheldrick, 1997)'
_computing_structure_solution 'SHELXS97 (Sheldrick, 1997)'
_diffrn_ambient_temperature 290(2)
_diffrn_detector_area_resol_mean 12
_diffrn_measured_fraction_theta_full 0.982
_diffrn_measured_fraction_theta_max 0.982
_diffrn_measurement_device_type 'Oxford Diffraction XcaliburII with SapphireIII CCD'
_diffrn_measurement_method '\w scans at different \f'
_diffrn_radiation_monochromator graphite
_diffrn_radiation_source 'fine-focus sealed tube'
_diffrn_radiation_type MoK\a
_diffrn_radiation_wavelength 0.71073
_diffrn_reflns_av_R_equivalents 0.0984
_diffrn_reflns_av_sigmaI/netI 0.1352
_diffrn_reflns_limit_h_max 4
_diffrn_reflns_limit_h_min -4
_diffrn_reflns_limit_k_max 17
_diffrn_reflns_limit_k_min -15
_diffrn_reflns_limit_l_max 17
_diffrn_reflns_limit_l_min -15
_diffrn_reflns_number 5106
_diffrn_reflns_theta_full 25.99
_diffrn_reflns_theta_max 25.99
_diffrn_reflns_theta_min 4.00
_diffrn_standards_number 0
_exptl_absorpt_coefficient_mu 0.714
_exptl_absorpt_correction_T_max 0.8529
_exptl_absorpt_correction_T_min 0.7490
_exptl_absorpt_correction_type numerical
_exptl_absorpt_process_details 'X-RED and X-SHAPE (Stoe & Cie, 1997)'
_exptl_crystal_colour colourless
_exptl_crystal_density_diffrn 1.507
_exptl_crystal_density_method 'not measured'
_exptl_crystal_description block
_exptl_crystal_F_000 380
_exptl_crystal_size_max 0.2
_exptl_crystal_size_mid 0.1
_exptl_crystal_size_min 0.1
_refine_diff_density_max 0.301
_refine_diff_density_min -0.243
_refine_ls_extinction_coef 0.016(3)
_refine_ls_extinction_expression Fc^*^=kFc[1+0.001xFc^2^\l^3^/sin(2\q)]^-1/4^
_refine_ls_extinction_method SHELXL97
_refine_ls_goodness_of_fit_ref 0.802
_refine_ls_hydrogen_treatment constr
_refine_ls_matrix_type full
_refine_ls_number_parameters 101
_refine_ls_number_reflns 1585
_refine_ls_number_restraints 0
_refine_ls_restrained_S_all 0.802
_refine_ls_R_factor_all 0.1202
_refine_ls_R_factor_gt 0.0540
_refine_ls_shift/su_max 0.000
_refine_ls_shift/su_mean 0.000
_refine_ls_structure_factor_coef Fsqd
_refine_ls_weighting_details 'calc w=1/[\s^2^(Fo^2^)+(0.054P)^2^] where P=(Fo^2^+2Fc^2^)/3'
_refine_ls_weighting_scheme calc
_refine_ls_wR_factor_gt 0.1178
_refine_ls_wR_factor_ref 0.1274
_reflns_number_gt 621
_reflns_number_total 1585
_reflns_threshold_expression I>2\s(I)
_cod_data_source_file ez2093.cif
_cod_data_source_block I
_cod_original_sg_symbol_H-M 'P 21/c'
_cod_database_code 2215086
_cod_database_fobs_code 2215086

loop_
_symmetry_equiv_pos_as_xyz
'x, y, z'
'-x, y+1/2, -z+1/2'
'-x, -y, -z'
'x, -y-1/2, z-1/2'

loop_
_atom_site_type_symbol
_atom_site_label
_atom_site_fract_x
_atom_site_fract_y
_atom_site_fract_z
_atom_site_U_iso_or_equiv
_atom_site_adp_type
_atom_site_calc_flag
_atom_site_refinement_flags
_atom_site_occupancy
Cl Cl1 0.8556(3) 0.96684(8) 0.13206(7) 0.0833(5) Uani d . 1
Cl Cl2 0.7366(3) 1.24856(7) 0.37687(7) 0.0899(5) Uani d . 1
N N1 0.7752(7) 1.0293(2) 0.3933(2) 0.0582(9) Uani d . 1
C C1 0.7773(8) 1.1105(2) 0.2499(2) 0.0482(9) Uani d . 1
C C2 0.7342(9) 1.0791(3) 0.1596(2) 0.0552(10) Uani d . 1
C C3 0.5925(11) 1.1355(3) 0.0922(3) 0.0721(12) Uani d . 1
H H3 0.5629 1.1129 0.0325 0.086 Uiso calc R 1
C C4 0.4978(12) 1.2233(4) 0.1134(3) 0.0813(14) Uani d . 1
H H4 0.4055 1.2611 0.0676 0.098 Uiso calc R 1
C C5 0.5349(11) 1.2583(3) 0.2017(3) 0.0746(12) Uani d . 1
H H5 0.4673 1.3187 0.2160 0.089 Uiso calc R 1
C C6 0.6755(9) 1.2008(3) 0.2678(2) 0.0577(10) Uani d . 1
C C7 0.9218(9) 1.0470(2) 0.3199(3) 0.0547(10) Uani d . 1
H H7 1.1297 1.0194 0.3086 0.066 Uiso calc R 1
C C8 0.9438(9) 0.9702(2) 0.4596(2) 0.0604(11) Uani d . 1
H H8A 1.1373 0.9405 0.4313 0.072 Uiso calc R 1
H H8B 0.7917 0.9218 0.4807 0.072 Uiso calc R 1

loop_
_atom_site_aniso_label
_atom_site_aniso_U_11
_atom_site_aniso_U_22
_atom_site_aniso_U_33
_atom_site_aniso_U_12
_atom_site_aniso_U_13
_atom_site_aniso_U_23
Cl1 0.1191(11) 0.0660(8) 0.0647(7) 0.0050(7) -0.0062(7) -0.0082(6)
Cl2 0.1344(11) 0.0710(8) 0.0645(8) 0.0043(7) -0.0006(7) -0.0138(6)
N1 0.055(2) 0.072(2) 0.0469(18) 0.0036(18) -0.0077(16) 0.0153(17)
C1 0.050(2) 0.052(2) 0.042(2) -0.0046(19) 0.0016(18) 0.0082(18)
C2 0.059(3) 0.054(2) 0.052(2) -0.0002(19) 0.004(2) 0.009(2)
C3 0.093(3) 0.076(3) 0.047(2) -0.006(3) -0.010(2) 0.013(2)
C4 0.095(4) 0.084(4) 0.064(3) 0.007(3) -0.009(3) 0.025(3)
C5 0.091(3) 0.058(3) 0.075(3) 0.009(2) 0.009(3) 0.013(2)
C6 0.066(3) 0.061(3) 0.046(2) -0.002(2) 0.0076(19) 0.000(2)
C7 0.055(2) 0.057(3) 0.052(2) 0.000(2) -0.009(2) 0.005(2)
C8 0.065(3) 0.067(3) 0.049(2) 0.001(2) -0.011(2) 0.0113(19)

loop_
_atom_type_symbol
_atom_type_description
_atom_type_scat_dispersion_real
_atom_type_scat_dispersion_imag
_atom_type_scat_source
C C 0.0033 0.0016 'International Tables Vol C Tables 4.2.6.8 and 6.1.1.4'
H H 0.0000 0.0000 'International Tables Vol C Tables 4.2.6.8 and 6.1.1.4'
Cl Cl 0.1484 0.1585 'International Tables Vol C Tables 4.2.6.8 and 6.1.1.4'
N N 0.0061 0.0033 'International Tables Vol C Tables 4.2.6.8 and 6.1.1.4'

loop_
_geom_angle_atom_site_label_1
_geom_angle_atom_site_label_2
_geom_angle_atom_site_label_3
_geom_angle_site_symmetry_1
_geom_angle_site_symmetry_3
_geom_angle
C7 N1 C8 . . 118.2(3)
C6 C1 C2 . . 116.3(3)
C6 C1 C7 . . 124.1(3)
C2 C1 C7 . . 119.6(3)
C3 C2 C1 . . 121.5(4)
C3 C2 Cl1 . . 119.5(3)
C1 C2 Cl1 . . 118.9(3)
C4 C3 C2 . . 119.7(4)
C4 C3 H3 . . 120.1
C2 C3 H3 . . 120.1
C3 C4 C5 . . 121.4(4)
C3 C4 H4 . . 119.3
C5 C4 H4 . . 119.3
C6 C5 C4 . . 117.9(4)
C6 C5 H5 . . 121.0
C4 C5 H5 . . 121.0
C5 C6 C1 . . 123.1(3)
C5 C6 Cl2 . . 116.9(3)
C1 C6 Cl2 . . 120.0(3)
N1 C7 C1 . . 122.2(4)
N1 C7 H7 . . 118.9
C1 C7 H7 . . 118.9
N1 C8 C8 . 3_776 108.6(4)
N1 C8 H8A . . 110.0
C8 C8 H8A 3_776 . 110.0
N1 C8 H8B . . 110.0
C8 C8 H8B 3_776 . 110.0
H8A C8 H8B . . 108.4

loop_
_geom_bond_atom_site_label_1
_geom_bond_atom_site_label_2
_geom_bond_site_symmetry_2
_geom_bond_distance
Cl1 C2 . 1.727(4)
Cl2 C6 . 1.738(3)
N1 C7 . 1.241(4)
N1 C8 . 1.443(4)
C1 C6 . 1.381(5)
C1 C2 . 1.393(4)
C1 C7 . 1.477(4)
C2 C3 . 1.386(5)
C3 C4 . 1.348(5)
C3 H3 . 0.9300
C4 C5 . 1.382(5)
C4 H4 . 0.9300
C5 C6 . 1.381(5)
C5 H5 . 0.9300
C7 H7 . 0.9300
C8 C8 3_776 1.515(6)
C8 H8A . 0.9700
C8 H8B . 0.9700

loop_
_geom_torsion_atom_site_label_1
_geom_torsion_atom_site_label_2
_geom_torsion_atom_site_label_3
_geom_torsion_atom_site_label_4
_geom_torsion_site_symmetry_3
_geom_torsion_site_symmetry_4
_geom_torsion
C6 C1 C2 C3 . . -0.9(5)
C7 C1 C2 C3 . . 178.5(3)
C6 C1 C2 Cl1 . . -180.0(3)
C7 C1 C2 Cl1 . . -0.6(5)
C1 C2 C3 C4 . . 1.0(6)
Cl1 C2 C3 C4 . . -179.9(4)
C2 C3 C4 C5 . . -0.8(7)
C3 C4 C5 C6 . . 0.6(7)
C4 C5 C6 C1 . . -0.5(6)
C4 C5 C6 Cl2 . . 177.1(3)
C2 C1 C6 C5 . . 0.6(6)
C7 C1 C6 C5 . . -178.7(4)
C2 C1 C6 Cl2 . . -176.9(3)
C7 C1 C6 Cl2 . . 3.7(5)
C8 N1 C7 C1 . . -176.9(3)
C6 C1 C7 N1 . . 54.5(5)
C2 C1 C7 N1 . . -124.8(4)
C7 N1 C8 C8 . 3_776 108.0(5)
N1 C8 C8 N1 3_776 3_776 180.000(4)
